data_1536254
loop_
_publ_author_name
'Ok, K.M.'
'Zhang, L.'
'Halasyamani, P.S.'

_publ_section_title
;
 Synthesis, characterization and dielectric properties of new
 unidimensional quaternary tellurites: La Te Nb O6, La4 Te6 Nb2 O23 and
 La4 Te6 Ta2 O23
;
_journal_name_full 'Journal of Solid State Chemistry'
_journal_page_first 264
_journal_page_last 271
_journal_volume 175
_journal_year 2003
_chemical_formula_sum 'La4 O23 Ta2 Te6'
_chemical_name_systematic 'La4 (Ta2 Te6 O23)'
_space_group_IT_number 15
_symmetry_space_group_name_Hall '-C 2yc'
_symmetry_space_group_name_H-M 'C 1 2/c 1'
_cell_angle_alpha 90
_cell_angle_beta 101.258
_cell_angle_gamma 90
_cell_formula_units_Z 4
_cell_length_a 23.4676
_cell_length_b 12.1291
_cell_length_c 7.6416
_cell_volume 2133.258
_citation_journal_id_ASTM JSSCBI
_cod_data_source_file Ok_JSSCBI_2003_976.cif
_cod_data_source_block La4O23Ta2Te6
_cod_database_code 1536254

loop_
_symmetry_equiv_pos_as_xyz
x,y,z
-x,y,-z+1/2
-x,-y,-z
x,-y,z-1/2
x+1/2,y+1/2,z
-x+1/2,y+1/2,-z+1/2
-x+1/2,-y+1/2,-z
x+1/2,-y+1/2,z-1/2

loop_
_atom_site_label
_atom_site_type_symbol
_atom_site_fract_x
_atom_site_fract_y
_atom_site_fract_z
_atom_site_occupancy
_atom_site_U_iso_or_equiv
O4 O-2 0.2585 0.5205 -0.1195 1 0.0
O10 O-2 0 0.2361 0.25 0.77 0.0
O5 O-2 0.2479 0.6698 0.1586 1 0.0
O6 O-2 0.4059 0.3785 0.0673 1 0.0
O12 O-2 0.1412 0.6823 0.2582 1 0.0
Te4 Te+4 0.17902 0.75614 0.09635 1 0.0
La1 La+3 0.17003 0.24541 0.08777 1 0.0
O3 O-2 0.3422 0.5545 0.2025 1 0.0
Te2 Te+4 0.41589 0.4963 0.235 0.48 0.0
Te3 Te+4 -0.00094 0.29317 -0.00807 1 0.0
O8 O-2 0.0737 0.3526 0.0551 1 0.0
La2 La+3 0.1011 0.49929 -0.21403 1 0.0
O9 O-2 -0.0443 0.4159 0.0246 1 0.0
Te1 Te+4 0.41733 0.5116 0.17 0.52 0.0
O1 O-2 0.2708 0.3437 0.1037 1 0.0
O7 O-2 0.4165 0.5907 -0.0561 0.715 0.0
O2 O-2 0.172 0.4673 0.0775 1 0.0
O11 O-2 0 0.3769 -0.25 0.8 0.0
Ta1 Ta+5 0.252685 0.49457 0.12154 1 0.0
O13 O-2 0.1503 0.6818 -0.1194 1 0.0
